data_4023296
loop_
_publ_author_name
'Tsuyoshi Hosokawa'
'Akemi Matsumura'
'Toshimasa Katagiri'
'Kenji Uneyama'

_publ_section_title
;
 One-Pot Synthesis of 3-Fluoro-4-(trifluoromethyl)quinolines
 from Pentafluoropropen-2-ol and Their Molecular Modification
;
_journal_name_full 'Journal of Organic Chemistry'
_journal_page_first 1468
_journal_page_last 1474
_journal_paper_doi 10.1021/jo702568z
_journal_volume 73
_journal_year 2008
_chemical_formula_moiety 'C17 H11 F4 N O '
_chemical_formula_sum 'C17 H11 F4 N O'
_chemical_formula_weight 321.27
_space_group_IT_number 14
_symmetry_cell_setting monoclinic
_symmetry_Int_Tables_number 14
_symmetry_space_group_name_Hall '-P 2yab'
_symmetry_space_group_name_H-M 'P 1 21/a 1'
_audit_creation_date 'Thu May 31 16:52:10 2007'
_audit_creation_method 'by teXsan'
_cell_angle_alpha 90
_cell_angle_beta 107.867(8)
_cell_angle_gamma 90
_cell_formula_units_Z 4
_cell_length_a 7.4092(6)
_cell_length_b 18.552(2)
_cell_length_c 10.841(1)
_cell_measurement_reflns_used 10117
_cell_measurement_temperature 296.2
_cell_measurement_theta_max 27.5
_cell_measurement_theta_min 2.3
_cell_volume 1418.3(3)
_computing_cell_refinement PROCESS-AUTO
_computing_data_collection PROCESS-AUTO
_computing_data_reduction 'teXsan Ver. 1.11'
_computing_publication_material 'teXsan Ver. 1.11'
_computing_structure_refinement 'teXsan Ver. 1.10'
_computing_structure_solution SIR97
_diffrn_detector_area_resol_mean 10.00
_diffrn_measured_fraction_theta_full 0.9412
_diffrn_measured_fraction_theta_max 0.9412
_diffrn_measurement_device_type 'Rigaku RAXIS-IV Imaging Plate'
_diffrn_measurement_method \w
_diffrn_radiation_type 'Mo K\a'
_diffrn_radiation_wavelength 0.7107
_diffrn_reflns_av_R_equivalents 0.020
_diffrn_reflns_limit_h_max 8
_diffrn_reflns_limit_h_min -8
_diffrn_reflns_limit_k_max 24
_diffrn_reflns_limit_k_min -24
_diffrn_reflns_limit_l_max 13
_diffrn_reflns_limit_l_min -14
_diffrn_reflns_number 10627
_diffrn_reflns_theta_full 27.48
_diffrn_reflns_theta_max 27.48
_exptl_absorpt_coefficient_mu 0.130
_exptl_absorpt_correction_T_max 0.987
_exptl_absorpt_correction_T_min 0.685
_exptl_absorpt_correction_type multi-scan
_exptl_absorpt_process_details '(Higashi, 1995)'
_exptl_crystal_colour colorless
_exptl_crystal_density_diffrn 1.505
_exptl_crystal_density_method 'not measured'
_exptl_crystal_description needle
_exptl_crystal_size_max 1.000
_exptl_crystal_size_mid 0.100
_exptl_crystal_size_min 0.100
_refine_diff_density_max 0.42
_refine_diff_density_min -0.21
_refine_ls_extinction_method none
_refine_ls_goodness_of_fit_ref 1.198
_refine_ls_hydrogen_treatment refU
_refine_ls_number_parameters 219
_refine_ls_number_reflns 2118
_refine_ls_R_factor_gt 0.0788
_refine_ls_shift/su_max 0.0059
_refine_ls_structure_factor_coef F
_refine_ls_weighting_details 'w = 1/[\s^2^(Fo) + 0.00990|Fo|^2^]'
_refine_ls_weighting_scheme calc
_refine_ls_wR_factor_ref 0.1189
_reflns_number_gt 2118
_reflns_number_total 3056
_reflns_threshold_expression F^2^>5.0\s(F^2^)
_cod_data_source_file jo702568z-File001.cif
_cod_data_source_block katagiri118
_cod_original_sg_symbol_H-M 'P 21/a'
_cod_original_formula_sum 'C17 H11 F4 N O '
_cod_database_code 4023296

loop_
_symmetry_equiv_pos_as_xyz
x,y,z
1/2-x,1/2+y,-z
-x,-y,-z
1/2+x,1/2-y,z

loop_
_atom_site_label
_atom_site_type_symbol
_atom_site_fract_x
_atom_site_fract_y
_atom_site_fract_z
_atom_site_U_iso_or_equiv
_atom_site_adp_type
_atom_site_occupancy
_atom_site_calc_flag
_atom_site_refinement_flags
_atom_site_disorder_assembly
_atom_site_disorder_group
F(1) F 0.9455(3) 0.19740(9) 0.5778(2) 0.0715(6) Uani 1.00 d . . .
F(5) F 0.8454(5) 0.2081(1) 0.3400(2) 0.128(1) Uani 1.00 d . . .
F(6) F 0.8351(4) 0.1119(1) 0.2386(2) 0.0994(8) Uani 1.00 d . . .
F(7) F 0.5830(4) 0.1520(2) 0.2580(2) 0.1055(8) Uani 1.00 d . . .
O(1) O 0.5013(3) -0.1203(1) 0.2176(2) 0.0654(6) Uani 1.00 d . . .
N(1) N 0.8430(3) 0.0227(1) 0.6739(2) 0.0474(5) Uani 1.00 d . . .
C(1) C 0.7947(3) 0.1008(1) 0.4444(2) 0.0497(6) Uani 1.00 d . . .
C(2) C 0.7332(3) 0.0278(1) 0.4363(2) 0.0457(6) Uani 1.00 d . . .
C(3) C 0.8948(3) 0.0908(1) 0.6803(2) 0.0471(6) Uani 1.00 d . . .
C(4) C 0.7665(3) -0.0089(1) 0.5564(2) 0.0469(6) Uani 1.00 d . . .
C(5) C 0.6300(4) -0.1175(1) 0.4422(3) 0.0559(7) Uani 1.00 d . . .
C(6) C 0.5919(4) -0.0804(1) 0.3228(3) 0.0519(6) Uani 1.00 d . . .
C(7) C 0.9714(4) 0.1234(1) 0.8114(3) 0.0523(7) Uani 1.00 d . . .
C(8) C 0.6432(3) -0.0093(1) 0.3198(2) 0.0512(7) Uani 1.00 d . . .
C(9) C 1.0705(4) 0.0794(2) 0.9143(3) 0.0584(7) Uani 1.00 d . . .
C(10) C 0.7660(5) 0.1456(2) 0.3228(3) 0.0655(8) Uani 1.00 d . . .
C(11) C 0.9333(5) 0.1946(2) 0.8370(3) 0.0636(8) Uani 1.00 d . . .
C(15) C 0.9958(6) 0.2197(2) 0.9643(3) 0.076(1) Uani 1.00 d . . .
C(16) C 0.4279(4) -0.0845(2) 0.0963(3) 0.0692(9) Uani 1.00 d . . .
C(17) C 1.0972(5) 0.1755(2) 1.0650(3) 0.0748(10) Uani 1.00 d . . .
C(18) C 1.1332(5) 0.1061(2) 1.0396(3) 0.0684(9) Uani 1.00 d . . .
C(19) C 0.8763(4) 0.1297(1) 0.5648(3) 0.0517(7) Uani 1.00 d . . .
C(20) C 0.7137(4) -0.0825(1) 0.5552(3) 0.0533(7) Uani 1.00 d . . .
H(1) H 0.5976 -0.1674 0.4438 0.074(9) Uiso 1.00 calc . . .
H(2) H 0.6178 0.0152 0.2391 0.068(8) Uiso 1.00 calc . . .
H(3) H 1.0944 0.0303 0.8974 0.068(8) Uiso 1.00 calc . . .
H(4) H 0.8661 0.2250 0.7673 0.071(9) Uiso 1.00 calc . . .
H(5) H 0.9713 0.2682 0.9836 0.10(1) Uiso 1.00 calc . . .
H(6) H 1.1424 0.1939 1.1506 0.09(1) Uiso 1.00 calc . . .
H(7) H 1.2016 0.0742 1.1080 0.10(1) Uiso 1.00 calc . . .
H(8) H 0.7363 -0.1077 0.6369 0.056(7) Uiso 1.00 calc . . .
H(9) H 0.5284 -0.0611 0.0752 0.11(1) Uiso 1.00 calc . . .
H(10) H 0.3694 -0.1186 0.0315 0.11(1) Uiso 1.00 calc . . .
H(11) H 0.3371 -0.0497 0.1030 0.074(9) Uiso 1.00 calc . . .

loop_
_atom_site_aniso_label
_atom_site_aniso_U_11
_atom_site_aniso_U_22
_atom_site_aniso_U_33
_atom_site_aniso_U_12
_atom_site_aniso_U_13
_atom_site_aniso_U_23
F(1) 0.105(1) 0.0439(9) 0.067(1) -0.0203(8) 0.0276(10) 0.0009(7)
F(5) 0.210(3) 0.079(2) 0.074(1) -0.064(2) 0.012(2) 0.023(1)
F(6) 0.129(2) 0.110(2) 0.073(1) -0.003(1) 0.051(1) 0.019(1)
F(7) 0.098(2) 0.110(2) 0.094(2) 0.017(1) 0.008(1) 0.041(1)
O(1) 0.075(1) 0.056(1) 0.062(1) -0.0047(9) 0.0152(9) -0.0125(9)
N(1) 0.051(1) 0.041(1) 0.050(1) -0.0017(8) 0.0162(8) 0.0012(8)
C(1) 0.055(1) 0.044(1) 0.053(1) -0.0008(9) 0.0203(10) 0.006(1)
C(2) 0.044(1) 0.042(1) 0.053(1) 0.0004(8) 0.0178(9) 0.0014(10)
C(3) 0.050(1) 0.041(1) 0.051(1) -0.0016(8) 0.0173(9) 0.0001(10)
C(4) 0.049(1) 0.041(1) 0.053(1) 0.0012(9) 0.0180(9) 0.0010(10)
C(5) 0.060(1) 0.040(1) 0.068(2) -0.0018(10) 0.019(1) -0.002(1)
C(6) 0.049(1) 0.048(1) 0.059(1) 0.0000(9) 0.0166(10) -0.007(1)
C(7) 0.056(1) 0.049(1) 0.053(1) -0.0069(9) 0.019(1) -0.002(1)
C(8) 0.054(1) 0.050(1) 0.051(1) 0.0012(9) 0.0173(10) 0.000(1)
C(9) 0.060(1) 0.057(2) 0.055(1) 0.002(1) 0.014(1) -0.002(1)
C(10) 0.080(2) 0.058(2) 0.056(1) -0.007(1) 0.017(1) 0.014(1)
C(11) 0.084(2) 0.045(1) 0.065(2) -0.005(1) 0.028(1) -0.001(1)
C(15) 0.107(3) 0.050(2) 0.078(2) -0.017(2) 0.040(2) -0.018(1)
C(16) 0.069(2) 0.078(2) 0.058(2) -0.008(1) 0.016(1) -0.010(1)
C(17) 0.094(2) 0.076(2) 0.057(2) -0.026(2) 0.027(1) -0.018(2)
C(18) 0.072(2) 0.075(2) 0.053(2) -0.006(1) 0.013(1) -0.005(1)
C(19) 0.059(1) 0.039(1) 0.059(1) -0.0036(9) 0.019(1) 0.0045(10)
C(20) 0.060(1) 0.040(1) 0.058(1) -0.0007(9) 0.017(1) 0.004(1)

loop_
_atom_type_symbol
_atom_type_description
_atom_type_scat_dispersion_real
_atom_type_scat_dispersion_imag
_atom_type_scat_source
C C 0.003 0.002
;International Tables for Crystallography
(1992, Vol. C, Tables 4.2.6.8 and 6.1.1.1)
;
H H 0.000 0.000
;International Tables for Crystallography
(1992, Vol. C, Table 6.1.1.2)
;
F F 0.017 0.010
;International Tables for Crystallography
(1992, Vol. C, Tables 4.2.6.8 and 6.1.1.1)
;
N N 0.006 0.003
;International Tables for Crystallography
(1992, Vol. C, Tables 4.2.6.8 and 6.1.1.1)
;
O O 0.011 0.006
;International Tables for Crystallography
(1992, Vol. C, Tables 4.2.6.8 and 6.1.1.1)
;

loop_
_geom_angle_atom_site_label_1
_geom_angle_atom_site_label_2
_geom_angle_atom_site_label_3
_geom_angle
_geom_angle_site_symmetry_1
_geom_angle_site_symmetry_2
_geom_angle_site_symmetry_3
_geom_angle_publ_flag
C(6) O(1) C(16) 118.3(2) . . . yes
C(3) N(1) C(4) 119.7(2) . . . yes
C(2) C(1) C(10) 120.7(2) . . . yes
C(2) C(1) C(19) 118.1(2) . . . yes
C(10) C(1) C(19) 121.2(2) . . . yes
C(1) C(2) C(4) 115.9(2) . . . yes
C(1) C(2) C(8) 125.0(2) . . . yes
C(4) C(2) C(8) 119.1(2) . . . yes
N(1) C(3) C(7) 117.5(2) . . . yes
N(1) C(3) C(19) 119.7(2) . . . yes
C(7) C(3) C(19) 122.8(2) . . . yes
N(1) C(4) C(2) 123.9(2) . . . yes
N(1) C(4) C(20) 117.3(2) . . . yes
C(2) C(4) C(20) 118.8(2) . . . yes
C(6) C(5) C(20) 120.0(2) . . . yes
O(1) C(6) C(5) 114.4(2) . . . yes
O(1) C(6) C(8) 125.0(2) . . . yes
C(5) C(6) C(8) 120.6(2) . . . yes
C(3) C(7) C(9) 118.6(2) . . . yes
C(3) C(7) C(11) 122.3(2) . . . yes
C(9) C(7) C(11) 118.9(3) . . . yes
C(2) C(8) C(6) 120.3(2) . . . yes
C(7) C(9) C(18) 120.7(3) . . . yes
F(5) C(10) F(6) 105.5(3) . . . yes
F(5) C(10) F(7) 110.0(3) . . . yes
F(5) C(10) C(1) 115.5(3) . . . yes
F(6) C(10) F(7) 103.0(3) . . . yes
F(6) C(10) C(1) 111.0(2) . . . yes
F(7) C(10) C(1) 110.9(2) . . . yes
C(7) C(11) C(15) 119.2(3) . . . yes
C(11) C(15) C(17) 121.0(3) . . . yes
C(15) C(17) C(18) 119.5(3) . . . yes
C(9) C(18) C(17) 120.6(3) . . . yes
F(1) C(19) C(1) 120.5(2) . . . yes
F(1) C(19) C(3) 117.0(2) . . . yes
C(1) C(19) C(3) 122.5(2) . . . yes
C(4) C(20) C(5) 121.1(2) . . . yes

loop_
_geom_bond_atom_site_label_1
_geom_bond_atom_site_label_2
_geom_bond_distance
_geom_bond_site_symmetry_1
_geom_bond_site_symmetry_2
_geom_bond_publ_flag
F(1) C(19) 1.347(3) . . yes
F(5) C(10) 1.288(4) . . yes
F(6) C(10) 1.331(4) . . yes
F(7) C(10) 1.327(4) . . yes
O(1) C(6) 1.353(3) . . yes
O(1) C(16) 1.423(4) . . yes
N(1) C(3) 1.316(3) . . yes
N(1) C(4) 1.358(3) . . yes
C(1) C(2) 1.424(3) . . yes
C(1) C(10) 1.517(4) . . yes
C(1) C(19) 1.368(4) . . yes
C(2) C(4) 1.422(3) . . yes
C(2) C(8) 1.413(3) . . yes
C(3) C(7) 1.488(3) . . yes
C(3) C(19) 1.416(3) . . yes
C(4) C(20) 1.420(3) . . yes
C(5) C(6) 1.416(4) . . yes
C(5) C(20) 1.357(4) . . yes
C(6) C(8) 1.375(4) . . yes
C(7) C(9) 1.396(4) . . yes
C(7) C(11) 1.395(4) . . yes
C(9) C(18) 1.385(4) . . yes
C(11) C(15) 1.395(4) . . yes
C(15) C(17) 1.388(6) . . yes
C(17) C(18) 1.361(5) . . yes

loop_
_geom_contact_atom_site_label_1
_geom_contact_atom_site_label_2
_geom_contact_distance
_geom_contact_site_symmetry_1
_geom_contact_site_symmetry_2
_geom_contact_publ_flag
F(1) C(5) 3.475(3) . 2_656 ?
F(1) C(5) 3.543(3) . 3_756 ?
F(5) F(7) 3.404(4) . 4_555 ?
F(6) C(17) 3.309(4) . 1_554 ?
F(6) N(1) 3.381(3) . 3_756 ?
F(6) C(20) 3.447(4) . 3_756 ?
F(6) C(18) 3.531(4) . 1_554 ?
F(6) C(16) 3.591(4) . 3_655 ?
F(7) C(18) 3.549(4) . 1_454 ?
F(7) C(17) 3.592(5) . 1_454 ?
O(1) C(11) 3.383(4) . 3_656 ?
O(1) C(7) 3.420(3) . 3_656 ?
O(1) C(3) 3.483(3) . 3_656 ?
O(1) C(11) 3.544(4) . 2_646 ?
O(1) C(15) 3.567(4) . 2_646 ?
N(1) C(6) 3.406(3) . 3_656 ?
C(2) C(20) 3.491(3) . 3_656 ?
C(7) C(16) 3.478(4) . 3_656 ?

loop_
_geom_torsion_atom_site_label_1
_geom_torsion_atom_site_label_2
_geom_torsion_atom_site_label_3
_geom_torsion_atom_site_label_4
_geom_torsion
_geom_torsion_site_symmetry_1
_geom_torsion_site_symmetry_2
_geom_torsion_site_symmetry_3
_geom_torsion_site_symmetry_4
_geom_torsion_publ_flag
F(1) C(19) C(1) C(2) 176.7(2) . . . . yes
F(1) C(19) C(1) C(10) -4.7(4) . . . . yes
F(1) C(19) C(3) N(1) -174.9(2) . . . . yes
F(1) C(19) C(3) C(7) 5.0(4) . . . . yes
F(5) C(10) C(1) C(2) -172.5(3) . . . . yes
F(5) C(10) C(1) C(19) 8.9(5) . . . . yes
F(6) C(10) C(1) C(2) -52.5(4) . . . . yes
F(6) C(10) C(1) C(19) 128.9(3) . . . . yes
F(7) C(10) C(1) C(2) 61.4(3) . . . . yes
F(7) C(10) C(1) C(19) -117.2(3) . . . . yes
O(1) C(6) C(5) C(20) -177.4(2) . . . . yes
O(1) C(6) C(8) C(2) 178.3(2) . . . . yes
N(1) C(3) C(7) C(9) 31.2(3) . . . . yes
N(1) C(3) C(7) C(11) -143.0(3) . . . . yes
N(1) C(3) C(19) C(1) 4.3(4) . . . . yes
N(1) C(4) C(2) C(1) 3.2(3) . . . . yes
N(1) C(4) C(2) C(8) -176.5(2) . . . . yes
N(1) C(4) C(20) C(5) 177.6(2) . . . . yes
C(1) C(2) C(4) C(20) -178.2(2) . . . . yes
C(1) C(2) C(8) C(6) 179.0(2) . . . . yes
C(1) C(19) C(3) C(7) -175.8(2) . . . . yes
C(2) C(1) C(19) C(3) -2.5(4) . . . . yes
C(2) C(4) N(1) C(3) -1.6(4) . . . . yes
C(2) C(4) C(20) C(5) -1.0(4) . . . . yes
C(2) C(8) C(6) C(5) -0.6(4) . . . . yes
C(3) N(1) C(4) C(20) 179.9(2) . . . . yes
C(3) C(7) C(9) C(18) -175.5(2) . . . . yes
C(3) C(7) C(11) C(15) 174.4(3) . . . . yes
C(3) C(19) C(1) C(10) 176.1(2) . . . . yes
C(4) N(1) C(3) C(7) 177.9(2) . . . . yes
C(4) N(1) C(3) C(19) -2.2(3) . . . . yes
C(4) C(2) C(1) C(10) -179.7(2) . . . . yes
C(4) C(2) C(1) C(19) -1.1(3) . . . . yes
C(4) C(2) C(8) C(6) -1.2(4) . . . . yes
C(4) C(20) C(5) C(6) -0.8(4) . . . . yes
C(5) C(6) O(1) C(16) 169.3(2) . . . . yes
C(7) C(9) C(18) C(17) 0.8(5) . . . . yes
C(7) C(11) C(15) C(17) 0.9(5) . . . . yes
C(8) C(2) C(1) C(10) 0.0(4) . . . . yes
C(8) C(2) C(1) C(19) 178.6(2) . . . . yes
C(8) C(2) C(4) C(20) 2.0(4) . . . . yes
C(8) C(6) O(1) C(16) -9.7(4) . . . . yes
C(8) C(6) C(5) C(20) 1.6(4) . . . . yes
C(9) C(7) C(3) C(19) -148.7(3) . . . . yes
C(9) C(7) C(11) C(15) 0.3(4) . . . . yes
C(9) C(18) C(17) C(15) 0.4(5) . . . . yes
C(11) C(7) C(3) C(19) 37.1(3) . . . . yes
C(11) C(7) C(9) C(18) -1.2(4) . . . . yes
C(11) C(15) C(17) C(18) -1.3(5) . . . . yes
C(11) C(15) C(17) C(18) -1.3(5) . . . . yes

loop_
_cod_related_entry_id
_cod_related_entry_database
_cod_related_entry_code
1 ChemSpider 30658642
